data_1537313
loop_
_publ_author_name
'Flahaut, J.'
'Domange, L.'
'Pardo, M.P.'

_publ_section_title
;
 Structure cristalline des sulfures de lutecium et d'ytterbium Lu S3 et
 Yb2 S3
;
_journal_name_full
;
Comptes Rendus Hebdomadaires des Seances de l'Academie des Sciences (1884 - 
1965)
;
_journal_page_first 594
_journal_page_last 596
_journal_volume 258
_journal_year 1964
_chemical_formula_sum 'S3 Yb2'
_chemical_name_systematic 'Yb2 S3'
_space_group_IT_number 167
_symmetry_space_group_name_Hall '-P 3* 2n'
_symmetry_space_group_name_H-M 'R -3 c :R'
_cell_angle_alpha 55.77
_cell_angle_beta 55.77
_cell_angle_gamma 55.77
_cell_formula_units_Z 2
_cell_length_a 7.24
_cell_length_b 7.24
_cell_length_c 7.24
_cell_volume 242.025
_citation_journal_id_ASTM COREAF
_cod_data_source_file Flahaut_COREAF_1964_1601.cif
_cod_data_source_block S3Yb2
_cod_original_sg_symbol_Hall '-R 3 2"c (-y+z,x+z,-x+y+z)'
_cod_database_code 1537313

loop_
_symmetry_equiv_pos_as_xyz
x,y,z
z,x,y
y,z,x
-y+1/2,-x+1/2,-z+1/2
-z+1/2,-y+1/2,-x+1/2
-x+1/2,-z+1/2,-y+1/2
-x,-y,-z
-z,-x,-y
-y,-z,-x
y-1/2,x-1/2,z-1/2
z-1/2,y-1/2,x-1/2
x-1/2,z-1/2,y-1/2

loop_
_atom_site_label
_atom_site_type_symbol
_atom_site_fract_x
_atom_site_fract_y
_atom_site_fract_z
_atom_site_occupancy
_atom_site_U_iso_or_equiv
S1 S-2 0.55 -0.05 0.25 1 0.0
Yb1 Yb+3 0.35 0.35 0.35 1 0.0
